data_1522252
loop_
_publ_author_name
'Wurth, A.'
'Mewis, A.'

_publ_section_title
;
 Synthese und Kristallstruktur von Sr2 Rh7 P6
;
_journal_name_full 'Zeitschrift fuer Anorganische und Allgemeine Chemie'
_journal_page_first 1486
_journal_page_last 1488
_journal_volume 625
_journal_year 1999
_chemical_formula_sum 'P6 Rh7 Sr2'
_chemical_name_systematic 'Sr2 Rh7 P6'
_space_group_IT_number 113
_symmetry_space_group_name_Hall 'P -4 2ab'
_symmetry_space_group_name_H-M 'P -4 21 m'
_cell_angle_alpha 90
_cell_angle_beta 90
_cell_angle_gamma 90
_cell_formula_units_Z 2
_cell_length_a 11.08
_cell_length_b 11.08
_cell_length_c 4.098
_cell_volume 503.097
_citation_journal_id_ASTM ZAACAB
_cod_data_source_file Wurth_ZAACAB_1999_806.cif
_cod_data_source_block P6Rh7Sr2
_cod_original_cell_volume 503.0967
_cod_database_code 1522252

loop_
_symmetry_equiv_pos_as_xyz
x,y,z
y,-x,-z
-x,-y,z
-y,x,-z
x+1/2,-y+1/2,-z
-y+1/2,-x+1/2,z
-x+1/2,y+1/2,-z
y+1/2,x+1/2,z

loop_
_atom_site_label
_atom_site_type_symbol
_atom_site_fract_x
_atom_site_fract_y
_atom_site_fract_z
_atom_site_occupancy
_atom_site_U_iso_or_equiv
P2 P 0.072 0.572 0.235 1 0.0
Rh3 Rh 0 0 0 1 0.0
Sr1 Sr 0.3387 0.8387 0.2483 1 0.0
P1 P 0.1415 0.1109 0.2769 1 0.0
Rh2 Rh 0.1527 0.6527 0.7358 1 0.0
Rh1 Rh 0.9623 0.2236 0.2438 1 0.0
